data_8101754
loop_
_publ_author_name
'M. D. Crozet'
'M. Giorgi'
'T. Terme'
'P. Vanelle'

_publ_section_title
;
Crystal structure of diethyl 2-(2-methyl-5-nitrothiazol-4-ylmethylene)
malonate, C~12~H~14~N~2~O~6~S
;
_journal_issue 2
_journal_name_full 'Zeitschrift f\"ur Kristallographie - New Crystal Structures'
_journal_page_first 219
_journal_page_last 220
_journal_volume 220
_journal_year 2005
_chemical_formula_moiety 'C12 H14 N2 O6 S'
_chemical_formula_sum 'C12 H14 N2 O6 S'
_chemical_formula_weight 314.31
_chemical_name_systematic
; 
diethyl 2-(2-methyl-5-nitrothiazol-4-ylmethylene)malonate 
;
_space_group_IT_number 14
_symmetry_cell_setting monoclinic
_symmetry_space_group_name_Hall '-P 2ybc'
_symmetry_space_group_name_H-M 'P 1 21/c 1'
_atom_sites_solution_hydrogens mixed
_atom_sites_solution_primary direct
_atom_sites_solution_secondary difmap
_cell_angle_alpha 90.00
_cell_angle_beta 115.759(1)
_cell_angle_gamma 90.00
_cell_formula_units_Z 4
_cell_length_a 8.0170(1)
_cell_length_b 23.6730(4)
_cell_length_c 8.8300(1)
_cell_measurement_reflns_used 3667
_cell_measurement_temperature 293(2)
_cell_measurement_theta_max 28.67
_cell_measurement_theta_min 0.86
_cell_volume 1509.29(4)
_computing_cell_refinement 'Denzo and Scalepak (Otwinowski & Minor, 1997)'
_computing_data_collection 'KappaCCD (Bruker-Nonius, 1998)'
_computing_data_reduction 'Denzo and Scalepak (Otwinowski & Minor, 1997)'
_computing_structure_refinement 'SHELXL-97 (Sheldrick, 1997)'
_computing_structure_solution 'SIR92 (Altomare et al., 1994)'
_diffrn_ambient_temperature 293(2)
_diffrn_measured_fraction_theta_full 0.914
_diffrn_measured_fraction_theta_max 0.914
_diffrn_measurement_device_type 'Bruker-Nonius KappaCCD'
_diffrn_measurement_method 'Phi scan'
_diffrn_radiation_monochromator graphite
_diffrn_radiation_source 'fine-focus sealed tube'
_diffrn_radiation_type MoK\a
_diffrn_radiation_wavelength 0.71073
_diffrn_reflns_av_R_equivalents 0.026
_diffrn_reflns_av_sigmaI/netI 0.0249
_diffrn_reflns_limit_h_max 10
_diffrn_reflns_limit_h_min 0
_diffrn_reflns_limit_k_max 31
_diffrn_reflns_limit_k_min 0
_diffrn_reflns_limit_l_max 10
_diffrn_reflns_limit_l_min -11
_diffrn_reflns_number 11241
_diffrn_reflns_theta_full 28.69
_diffrn_reflns_theta_max 28.69
_diffrn_reflns_theta_min 3.83
_exptl_absorpt_coefficient_mu 0.242
_exptl_absorpt_correction_type none
_exptl_crystal_colour colorless
_exptl_crystal_density_diffrn 1.383
_exptl_crystal_density_method 'not measured'
_exptl_crystal_description prism
_exptl_crystal_F_000 656
_exptl_crystal_size_max .5
_exptl_crystal_size_mid .5
_exptl_crystal_size_min .4
_refine_diff_density_max 0.225
_refine_diff_density_min -0.217
_refine_diff_density_rms 0.030
_refine_ls_extinction_method none
_refine_ls_goodness_of_fit_ref 1.085
_refine_ls_hydrogen_treatment constr
_refine_ls_matrix_type full
_refine_ls_number_parameters 190
_refine_ls_number_reflns 3560
_refine_ls_number_restraints 0
_refine_ls_restrained_S_all 1.085
_refine_ls_R_factor_all 0.0527
_refine_ls_R_factor_gt 0.0476
_refine_ls_shift/su_max 0.001
_refine_ls_shift/su_mean 0.000
_refine_ls_structure_factor_coef Fsqd
_refine_ls_weighting_details 'calc w=1/[\s^2^(Fo^2^)+(0.0627P)^2^+0.3533P] where P=(Fo^2^+2Fc^2^)/3'
_refine_ls_weighting_scheme calc
_refine_ls_wR_factor_gt 0.1294
_refine_ls_wR_factor_ref 0.1335
_reflns_number_gt 3236
_reflns_number_total 3560
_reflns_threshold_expression >2sigma(I)
_cod_data_source_file 1267-1496.cff
_cod_data_source_block malo2
_cod_depositor_comments
;
The following automatic conversions were performed:

'_atom_sites_solution_hydrogens' value 'geom and difmap' was changed
to 'mixed'.

Automatic conversion script
Id: cif_fix_values 6452 2018-10-05 10:23:21Z andrius 
;
_cod_original_sg_symbol_H-M P21/c
_cod_database_code 8101754

loop_
_symmetry_equiv_pos_as_xyz
'x, y, z'
'-x, y+1/2, -z+1/2'
'-x, -y, -z'
'x, -y-1/2, z-1/2'

loop_
_atom_site_label
_atom_site_type_symbol
_atom_site_fract_x
_atom_site_fract_y
_atom_site_fract_z
_atom_site_U_iso_or_equiv
_atom_site_adp_type
_atom_site_occupancy
_atom_site_symmetry_multiplicity
_atom_site_Wyckoff_symbol
_atom_site_calc_flag
_atom_site_refinement_flags
_atom_site_disorder_assembly
_atom_site_disorder_group
S4 S 0.49806(6) 0.104301(16) 0.64907(5) 0.05250(16) Uani 1 4 e d . . .
O8 O 0.8063(2) 0.15868(5) 0.9071(2) 0.0769(4) Uani 1 4 e d . . .
O9 O 0.92952(17) 0.08726(6) 1.06616(17) 0.0647(3) Uani 1 4 e d . . .
O13 O 0.60089(18) -0.12483(5) 0.72926(14) 0.0562(3) Uani 1 4 e d . . .
O14 O 0.39985(16) -0.11626(5) 0.84321(15) 0.0553(3) Uani 1 4 e d . . .
O18 O 0.93546(19) -0.08774(5) 1.26077(15) 0.0678(4) Uani 1 4 e d . . .
O19 O 0.76756(17) -0.16168(5) 1.11757(15) 0.0578(3) Uani 1 4 e d . . .
N2 N 0.45888(16) 0.00072(5) 0.71423(15) 0.0447(3) Uani 1 4 e d . . .
N7 N 0.80795(19) 0.10877(5) 0.94353(18) 0.0508(3) Uani 1 4 e d . . .
C1 C 0.61633(18) 0.01944(6) 0.84832(17) 0.0402(3) Uani 1 4 e d . . .
C3 C 0.3830(2) 0.04019(6) 0.60242(18) 0.0455(3) Uani 1 4 e d . . .
C5 C 0.2082(2) 0.03263(8) 0.4470(2) 0.0593(4) Uani 1 4 e d . . .
H5A H 0.2160 -0.0011 0.3901 0.089 Uiso 1 4 e calc R . .
H5B H 0.1893 0.0646 0.3744 0.089 Uiso 1 4 e calc R . .
H5C H 0.1062 0.0295 0.4761 0.089 Uiso 1 4 e calc R . .
C6 C 0.65531(19) 0.07498(6) 0.83220(18) 0.0426(3) Uani 1 4 e d . . .
C10 C 0.71939(19) -0.01860(6) 0.98670(17) 0.0425(3) Uani 1 4 e d . . .
H10 H 0.8169 -0.0019 1.0934 0.051 Uiso 1 4 e d R . .
C11 C 0.69252(19) -0.07423(6) 0.98487(17) 0.0413(3) Uani 1 4 e d . . .
C12 C 0.5603(2) -0.10742(6) 0.83595(18) 0.0439(3) Uani 1 4 e d . . .
C15 C 0.2610(3) -0.14798(10) 0.7025(3) 0.0769(6) Uani 1 4 e d . . .
H15A H 0.2616 -0.1399 0.5966 0.092 Uiso 1 4 e d R . .
H15B H 0.1324 -0.1320 0.6996 0.092 Uiso 1 4 e d R . .
C16 C 0.2897(5) -0.20947(11) 0.7365(5) 0.1132(10) Uani 1 4 e d . . .
H16A H 0.4051 -0.2206 0.7368 0.170 Uiso 1 4 e calc R . .
H16B H 0.1902 -0.2300 0.6506 0.170 Uiso 1 4 e calc R . .
H16C H 0.2926 -0.2177 0.8441 0.170 Uiso 1 4 e calc R . .
C17 C 0.8132(2) -0.10738(6) 1.13711(19) 0.0473(3) Uani 1 4 e d . . .
C20 C 0.8761(3) -0.19856(8) 1.2573(3) 0.0734(5) Uani 1 4 e d . . .
H20A H 0.8631 -0.1857 1.3604 0.088 Uiso 1 4 e d R . .
H20B H 1.0143 -0.2019 1.2776 0.088 Uiso 1 4 e d R . .
C21 C 0.8041(5) -0.25634(10) 1.2112(5) 0.1109(10) Uani 1 4 e d . . .
H21A H 0.6738 -0.2567 1.1813 0.166 Uiso 1 4 e calc R . .
H21B H 0.8671 -0.2811 1.3050 0.166 Uiso 1 4 e calc R . .
H21C H 0.8246 -0.2689 1.1173 0.166 Uiso 1 4 e calc R . .

loop_
_atom_site_aniso_label
_atom_site_aniso_U_11
_atom_site_aniso_U_22
_atom_site_aniso_U_33
_atom_site_aniso_U_23
_atom_site_aniso_U_13
_atom_site_aniso_U_12
S4 0.0589(3) 0.0435(2) 0.0489(2) 0.00497(14) 0.01766(18) 0.00150(15)
O8 0.0871(10) 0.0469(6) 0.0844(10) -0.0004(6) 0.0257(8) -0.0197(6)
O9 0.0470(6) 0.0658(8) 0.0654(8) -0.0025(6) 0.0094(6) -0.0099(5)
O13 0.0696(7) 0.0543(6) 0.0483(6) -0.0080(5) 0.0291(5) 0.0001(5)
O14 0.0521(6) 0.0592(6) 0.0537(6) -0.0137(5) 0.0222(5) -0.0154(5)
O18 0.0715(8) 0.0565(7) 0.0493(7) 0.0018(5) 0.0020(6) -0.0027(6)
O19 0.0653(7) 0.0445(6) 0.0559(6) 0.0080(5) 0.0191(5) -0.0025(5)
N2 0.0449(6) 0.0431(6) 0.0421(6) -0.0041(5) 0.0153(5) -0.0016(5)
N7 0.0513(7) 0.0468(7) 0.0546(7) -0.0059(5) 0.0233(6) -0.0098(5)
C1 0.0405(6) 0.0391(6) 0.0409(6) -0.0039(5) 0.0177(5) -0.0005(5)
C3 0.0455(7) 0.0474(7) 0.0421(7) -0.0029(5) 0.0177(6) 0.0016(6)
C5 0.0504(9) 0.0706(10) 0.0463(8) -0.0011(7) 0.0112(7) 0.0009(7)
C6 0.0445(7) 0.0408(6) 0.0429(7) -0.0035(5) 0.0194(6) -0.0020(5)
C10 0.0418(7) 0.0424(7) 0.0400(6) -0.0028(5) 0.0146(5) -0.0022(5)
C11 0.0417(7) 0.0427(7) 0.0392(6) -0.0021(5) 0.0174(5) -0.0019(5)
C12 0.0506(7) 0.0378(6) 0.0410(7) -0.0017(5) 0.0178(6) -0.0017(5)
C15 0.0646(11) 0.0850(14) 0.0723(12) -0.0292(11) 0.0214(10) -0.0261(10)
C16 0.115(2) 0.0748(15) 0.150(3) -0.0398(17) 0.058(2) -0.0393(15)
C17 0.0510(8) 0.0444(7) 0.0455(8) 0.0011(6) 0.0200(6) -0.0008(6)
C20 0.0874(14) 0.0570(10) 0.0726(12) 0.0235(9) 0.0318(10) 0.0104(9)
C21 0.120(2) 0.0610(13) 0.135(3) 0.0340(14) 0.0401(19) -0.0045(13)

loop_
_atom_type_symbol
_atom_type_description
_atom_type_scat_dispersion_real
_atom_type_scat_dispersion_imag
_atom_type_scat_source
C C 0.0033 0.0016 'International Tables Vol C Tables 4.2.6.8 and 6.1.1.4'
H H 0.0000 0.0000 'International Tables Vol C Tables 4.2.6.8 and 6.1.1.4'
N N 0.0061 0.0033 'International Tables Vol C Tables 4.2.6.8 and 6.1.1.4'
O O 0.0106 0.0060 'International Tables Vol C Tables 4.2.6.8 and 6.1.1.4'
S S 0.1246 0.1234 'International Tables Vol C Tables 4.2.6.8 and 6.1.1.4'

loop_
_geom_angle_atom_site_label_1
_geom_angle_atom_site_label_2
_geom_angle_atom_site_label_3
_geom_angle
_geom_angle_site_symmetry_1
_geom_angle_site_symmetry_3
_geom_angle_publ_flag
C6 S4 C3 88.09(7) . . ?
C12 O14 C15 115.68(13) . . ?
C17 O19 C20 116.26(14) . . ?
C3 N2 C1 111.90(12) . . ?
O9 N7 O8 123.65(14) . . ?
O9 N7 C6 119.60(13) . . ?
O8 N7 C6 116.75(14) . . ?
N2 C1 C6 112.59(12) . . ?
N2 C1 C10 119.88(12) . . ?
C6 C1 C10 127.52(13) . . ?
N2 C3 C5 123.78(14) . . ?
N2 C3 S4 115.08(11) . . ?
C5 C3 S4 121.12(12) . . ?
C3 C5 H5A 109.5 . . ?
C3 C5 H5B 109.5 . . ?
H5A C5 H5B 109.5 . . ?
C3 C5 H5C 109.5 . . ?
H5A C5 H5C 109.5 . . ?
H5B C5 H5C 109.5 . . ?
C1 C6 N7 128.88(13) . . ?
C1 C6 S4 112.33(11) . . ?
N7 C6 S4 118.76(11) . . ?
C11 C10 C1 124.91(13) . . ?
C11 C10 H10 117.0 . . ?
C1 C10 H10 118.1 . . ?
C10 C11 C17 118.05(12) . . ?
C10 C11 C12 125.16(13) . . ?
C17 C11 C12 116.59(12) . . ?
O13 C12 O14 125.65(14) . . ?
O13 C12 C11 122.67(14) . . ?
O14 C12 C11 111.63(12) . . ?
O14 C15 C16 109.7(2) . . ?
O14 C15 H15A 113.7 . . ?
C16 C15 H15A 109.2 . . ?
O14 C15 H15B 101.8 . . ?
C16 C15 H15B 114.1 . . ?
H15A C15 H15B 108.3 . . ?
C15 C16 H16A 109.5 . . ?
C15 C16 H16B 109.5 . . ?
H16A C16 H16B 109.5 . . ?
C15 C16 H16C 109.5 . . ?
H16A C16 H16C 109.5 . . ?
H16B C16 H16C 109.5 . . ?
O18 C17 O19 124.32(14) . . ?
O18 C17 C11 124.70(14) . . ?
O19 C17 C11 110.98(13) . . ?
O19 C20 C21 107.8(2) . . ?
O19 C20 H20A 109.1 . . ?
C21 C20 H20A 110.4 . . ?
O19 C20 H20B 113.0 . . ?
C21 C20 H20B 103.6 . . ?
H20A C20 H20B 112.7 . . ?
C20 C21 H21A 109.5 . . ?
C20 C21 H21B 109.5 . . ?
H21A C21 H21B 109.5 . . ?
C20 C21 H21C 109.5 . . ?
H21A C21 H21C 109.5 . . ?
H21B C21 H21C 109.5 . . ?

loop_
_geom_bond_atom_site_label_1
_geom_bond_atom_site_label_2
_geom_bond_distance
_geom_bond_site_symmetry_2
_geom_bond_publ_flag
S4 C6 1.7071(15) . ?
S4 C3 1.7302(15) . ?
O8 N7 1.2230(18) . ?
O9 N7 1.2101(19) . ?
O13 C12 1.1957(18) . ?
O14 C12 1.3321(19) . ?
O14 C15 1.465(2) . ?
O18 C17 1.1996(19) . ?
O19 C17 1.3269(18) . ?
O19 C20 1.452(2) . ?
N2 C3 1.3021(19) . ?
N2 C1 1.3757(18) . ?
N7 C6 1.4347(19) . ?
C1 C6 1.3731(19) . ?
C1 C10 1.4522(19) . ?
C3 C5 1.486(2) . ?
C5 H5A 0.9600 . ?
C5 H5B 0.9600 . ?
C5 H5C 0.9600 . ?
C10 C11 1.333(2) . ?
C10 H10 1.0074 . ?
C11 C17 1.493(2) . ?
C11 C12 1.5028(19) . ?
C15 C16 1.484(4) . ?
C15 H15A 0.9562 . ?
C15 H15B 1.0884 . ?
C16 H16A 0.9600 . ?
C16 H16B 0.9600 . ?
C16 H16C 0.9600 . ?
C20 C21 1.472(3) . ?
C20 H20A 1.0064 . ?
C20 H20B 1.0463 . ?
C21 H21A 0.9600 . ?
C21 H21B 0.9600 . ?
C21 H21C 0.9600 . ?

loop_
_geom_hbond_atom_site_label_D
_geom_hbond_atom_site_label_H
_geom_hbond_atom_site_label_A
_geom_hbond_site_symmetry_A
_geom_hbond_distance_DH
_geom_hbond_distance_HA
_geom_hbond_distance_DA
_geom_hbond_angle_DHA
C5 H5B O9 1_454 0.96 2.67 3.383(2) 131.8
C16 H16B O8 2_646 0.96 2.69 3.331(3) 124.9
